data_7217777
loop_
_publ_author_name
'Rao, Purna Chandra'
'K. S, Asha'
'Mandal, Sukhendu'

_publ_section_title
;
 Synthesis, structure and band gap energy of a series of thermostable
 alkaline earth metal based metal--organic frameworks
;
_journal_issue 39
_journal_name_full CrystEngComm
_journal_page_first 9320
_journal_paper_doi 10.1039/C4CE01505C
_journal_volume 16
_journal_year 2014
_chemical_formula_sum 'C14 H10 Ca O6'
_chemical_formula_weight 314.30
_chemical_name_common calciumMOF
_chemical_name_systematic
;
 ?
;
_space_group_crystal_system monoclinic
_space_group_IT_number 14
_space_group_name_Hall '-P 2yn'
_space_group_name_H-M_alt 'P 1 21/n 1'
_symmetry_space_group_name_Hall '-P 2yn'
_symmetry_space_group_name_H-M 'P 1 21/n 1'
_atom_sites_solution_hydrogens geom
_atom_sites_solution_primary direct
_atom_sites_solution_secondary difmap
_audit_creation_method SHELXL-2014
_cell_angle_alpha 90
_cell_angle_beta 95.521(2)
_cell_angle_gamma 90
_cell_formula_units_Z 4
_cell_length_a 5.6421(2)
_cell_length_b 28.9519(13)
_cell_length_c 7.8627(3)
_cell_measurement_temperature 298(2)
_cell_volume 1278.41(9)
_computing_cell_refinement 'Bruker SMART'
_computing_data_collection 'Bruker SMART'
_computing_data_reduction 'Bruker SAINT'
_computing_molecular_graphics 'Bruker SHELXTL'
_computing_publication_material 'Bruker SHELXTL'
_computing_structure_refinement 'SHELXL-2014 (Sheldrick, 2014)'
_computing_structure_solution 'SHELXS-97 (Sheldrick, 1990)'
_diffrn_ambient_temperature 298(2)
_diffrn_measured_fraction_theta_full 0.998
_diffrn_measured_fraction_theta_max 0.990
_diffrn_measurement_device_type 'CCD area detector'
_diffrn_measurement_method 'phi and omega scans'
_diffrn_radiation_type MoK\a
_diffrn_radiation_wavelength 0.71073
_diffrn_reflns_av_R_equivalents 0.0189
_diffrn_reflns_av_unetI/netI 0.0193
_diffrn_reflns_Laue_measured_fraction_full 0.998
_diffrn_reflns_Laue_measured_fraction_max 0.990
_diffrn_reflns_limit_h_max 7
_diffrn_reflns_limit_h_min -7
_diffrn_reflns_limit_k_max 38
_diffrn_reflns_limit_k_min -35
_diffrn_reflns_limit_l_max 5
_diffrn_reflns_limit_l_min -10
_diffrn_reflns_number 12161
_diffrn_reflns_point_group_measured_fraction_full 0.998
_diffrn_reflns_point_group_measured_fraction_max 0.990
_diffrn_reflns_theta_full 25.242
_diffrn_reflns_theta_max 28.281
_diffrn_reflns_theta_min 1.407
_exptl_absorpt_coefficient_mu 0.517
_exptl_absorpt_correction_T_max 0.926
_exptl_absorpt_correction_T_min 0.904
_exptl_absorpt_correction_type empirical
_exptl_absorpt_process_details SADABS
_exptl_crystal_colour colorless
_exptl_crystal_density_diffrn 1.633
_exptl_crystal_description platelike
_exptl_crystal_F_000 648
_exptl_crystal_size_max 0.200
_exptl_crystal_size_mid 0.150
_exptl_crystal_size_min 0.150
_refine_diff_density_max 0.392
_refine_diff_density_min -0.502
_refine_diff_density_rms 0.105
_refine_ls_extinction_method none
_refine_ls_goodness_of_fit_ref 1.138
_refine_ls_hydrogen_treatment none
_refine_ls_matrix_type full
_refine_ls_number_parameters 191
_refine_ls_number_reflns 3156
_refine_ls_number_restraints 0
_refine_ls_restrained_S_all 1.138
_refine_ls_R_factor_all 0.0384
_refine_ls_R_factor_gt 0.0313
_refine_ls_shift/su_max 0.001
_refine_ls_shift/su_mean 0.000
_refine_ls_structure_factor_coef Fsqd
_refine_ls_weighting_details 'w=1/[\s^2^(Fo^2^)+(0.0565P)^2^+0.4643P] where P=(Fo^2^+2Fc^2^)/3'
_refine_ls_weighting_scheme calc
_refine_ls_wR_factor_gt 0.0890
_refine_ls_wR_factor_ref 0.1035
_reflns_Friedel_coverage 0.000
_reflns_number_gt 2801
_reflns_number_total 3156
_reflns_threshold_expression 'I > 2\s(I)'
_cod_data_source_file c4ce01505c2.cif
_cod_data_source_block compound1
_cod_depositor_comments 'Adding full bibliography for 7217777--7217779.cif.'
_cod_database_code 7217777
_shelx_space_group_comment
;
The symmetry employed for this shelxl refinement is uniquely defined
by the following loop, which should always be used as a source of
symmetry information in preference to the above space-group names.
They are only intended as comments.
;
_shelx_estimated_absorpt_t_min 0.904
_shelx_estimated_absorpt_t_max 0.926
_shelxl_version_number 2014-3

loop_
_space_group_symop_operation_xyz
'x, y, z'
'-x+1/2, y+1/2, -z+1/2'
'-x, -y, -z'
'x-1/2, -y-1/2, z-1/2'

loop_
_atom_site_label
_atom_site_type_symbol
_atom_site_fract_x
_atom_site_fract_y
_atom_site_fract_z
_atom_site_U_iso_or_equiv
_atom_site_adp_type
_atom_site_occupancy
_atom_site_site_symmetry_order
_atom_site_calc_flag
_atom_site_refinement_flags_posn
_atom_site_refinement_flags_adp
Ca1 Ca 0.61755(5) 0.01366(2) 0.29834(4) 0.01806(11) Uani 1 1 d . .
O6 O 0.5140(2) 0.24919(4) 0.4313(2) 0.0374(3) Uani 1 1 d . .
O4 O 0.3070(2) 0.03548(4) 0.45980(14) 0.0210(2) Uani 1 1 d . .
O5 O 0.3692(2) -0.04574(4) 0.16557(16) 0.0255(3) Uani 1 1 d . .
O2 O 0.9365(2) 0.06003(4) 0.3885(2) 0.0353(3) Uani 1 1 d . .
O3 O 0.4786(2) 0.06399(4) 0.07730(15) 0.0267(3) Uani 1 1 d . .
O1 O 0.8857(2) -0.02328(5) 0.14239(19) 0.0380(3) Uani 1 1 d . .
H1A H 0.8158 -0.0451 0.0836 0.057 Uiso 1 1 d R U
H1B H 0.9984 -0.0347 0.2102 0.057 Uiso 1 1 d R U
C12 C 0.3046(3) -0.20221(6) -0.0234(2) 0.0285(4) Uani 1 1 d . .
H12 H 0.3736 -0.2266 -0.0775 0.034 Uiso 1 1 calc R U
C8 C 0.3930(3) 0.29060(6) 0.4338(2) 0.0253(3) Uani 1 1 d . .
C5 C 0.4034(3) 0.20665(6) 0.4366(2) 0.0252(3) Uani 1 1 d . .
C4 C 0.5445(3) 0.17222(6) 0.5134(2) 0.0286(4) Uani 1 1 d . .
H4 H 0.6940 0.1793 0.5673 0.034 Uiso 1 1 calc R U
C3 C 0.4636(3) 0.12709(6) 0.5102(2) 0.0255(3) Uani 1 1 d . .
H3 H 0.5606 0.1038 0.5601 0.031 Uiso 1 1 calc R U
C2 C 0.2385(3) 0.11624(5) 0.4330(2) 0.0201(3) Uani 1 1 d . .
C1 C 0.1514(3) 0.06737(5) 0.42586(19) 0.0193(3) Uani 1 1 d . .
C9 C 0.4038(3) -0.07387(5) 0.0475(2) 0.0201(3) Uani 1 1 d . .
C10 C 0.3002(3) -0.12140(5) 0.05449(19) 0.0206(3) Uani 1 1 d . .
C13 C 0.1047(3) -0.12977(6) 0.1465(2) 0.0248(3) Uani 1 1 d . .
H13 H 0.0407 -0.1058 0.2061 0.030 Uiso 1 1 calc R U
C14 C 0.0054(3) -0.17339(6) 0.1495(2) 0.0268(4) Uani 1 1 d . .
H14 H -0.1286 -0.1785 0.2071 0.032 Uiso 1 1 calc R U
C11 C 0.3969(3) -0.15796(6) -0.0307(2) 0.0248(3) Uani 1 1 d . .
H11 H 0.5256 -0.1526 -0.0936 0.030 Uiso 1 1 calc R U
C6 C 0.1778(3) 0.19696(6) 0.3590(2) 0.0295(4) Uani 1 1 d . .
H6 H 0.0824 0.2203 0.3083 0.035 Uiso 1 1 calc R U
C7 C 0.0971(3) 0.15171(6) 0.3585(2) 0.0267(4) Uani 1 1 d . .
H7 H -0.0544 0.1449 0.3075 0.032 Uiso 1 1 calc R U

loop_
_atom_site_aniso_label
_atom_site_aniso_U_11
_atom_site_aniso_U_22
_atom_site_aniso_U_33
_atom_site_aniso_U_23
_atom_site_aniso_U_13
_atom_site_aniso_U_12
Ca1 0.01739(17) 0.01596(17) 0.02096(17) 0.00152(10) 0.00250(11) 0.00001(11)
O6 0.0272(7) 0.0131(6) 0.0717(10) 0.0014(6) 0.0039(6) 0.0010(5)
O4 0.0242(6) 0.0150(5) 0.0242(5) 0.0024(4) 0.0040(4) 0.0037(4)
O5 0.0243(6) 0.0186(6) 0.0338(6) -0.0056(5) 0.0046(5) -0.0030(5)
O2 0.0213(6) 0.0231(7) 0.0597(9) -0.0007(6) -0.0054(6) -0.0025(5)
O3 0.0324(6) 0.0220(6) 0.0259(6) 0.0053(5) 0.0034(5) -0.0018(5)
O1 0.0238(6) 0.0456(9) 0.0446(8) -0.0142(6) 0.0039(5) 0.0057(6)
C12 0.0337(9) 0.0177(8) 0.0342(9) -0.0034(6) 0.0035(7) 0.0031(7)
C8 0.0269(8) 0.0140(7) 0.0338(8) -0.0013(6) -0.0038(6) 0.0011(6)
C5 0.0267(8) 0.0142(7) 0.0345(9) -0.0011(6) 0.0025(7) 0.0003(6)
C4 0.0233(8) 0.0190(8) 0.0416(9) -0.0004(7) -0.0063(7) -0.0003(6)
C3 0.0236(8) 0.0175(8) 0.0335(8) 0.0024(6) -0.0063(6) 0.0027(6)
C2 0.0203(7) 0.0151(7) 0.0245(7) -0.0007(6) 0.0005(6) 0.0019(6)
C1 0.0205(7) 0.0158(7) 0.0217(7) -0.0003(5) 0.0021(5) 0.0009(6)
C9 0.0194(7) 0.0159(7) 0.0243(7) 0.0026(6) -0.0019(6) 0.0016(6)
C10 0.0241(8) 0.0152(7) 0.0218(7) 0.0010(6) -0.0017(6) -0.0006(6)
C13 0.0292(8) 0.0165(8) 0.0289(8) -0.0014(6) 0.0044(6) 0.0004(6)
C14 0.0251(8) 0.0193(8) 0.0362(9) 0.0025(7) 0.0040(6) -0.0009(6)
C11 0.0273(8) 0.0197(8) 0.0277(8) -0.0008(6) 0.0039(6) 0.0009(6)
C6 0.0291(9) 0.0173(8) 0.0400(10) 0.0027(7) -0.0079(7) 0.0049(7)
C7 0.0219(8) 0.0189(8) 0.0376(9) -0.0011(7) -0.0066(6) 0.0027(6)

loop_
_atom_type_symbol
_atom_type_description
_atom_type_scat_dispersion_real
_atom_type_scat_dispersion_imag
_atom_type_scat_source
C C 0.0033 0.0016 'International Tables Vol C Tables 4.2.6.8 and 6.1.1.4'
H H 0.0000 0.0000 'International Tables Vol C Tables 4.2.6.8 and 6.1.1.4'
O O 0.0106 0.0060 'International Tables Vol C Tables 4.2.6.8 and 6.1.1.4'
Ca Ca 0.2262 0.3064 'International Tables Vol C Tables 4.2.6.8 and 6.1.1.4'

loop_
_geom_angle_atom_site_label_1
_geom_angle_atom_site_label_2
_geom_angle_atom_site_label_3
_geom_angle
_geom_angle_site_symmetry_1
_geom_angle_site_symmetry_3
O1 Ca1 O2 84.29(5) . .
O1 Ca1 O3 94.82(5) . .
O2 Ca1 O3 93.54(5) . .
O1 Ca1 O4 167.63(5) . .
O2 Ca1 O4 106.18(5) . .
O3 Ca1 O4 91.14(4) . .
O1 Ca1 O4 94.11(5) . 3_656
O2 Ca1 O4 91.61(5) . 3_656
O3 Ca1 O4 170.10(4) . 3_656
O4 Ca1 O4 79.29(4) . 3_656
O1 Ca1 O5 79.68(5) . .
O2 Ca1 O5 163.93(5) . .
O3 Ca1 O5 89.04(4) . .
O4 Ca1 O5 89.61(4) . .
O4 Ca1 O5 88.34(4) 3_656 .
O1 Ca1 C9 76.98(5) . 3_655
O2 Ca1 C9 84.79(5) . 3_655
O3 Ca1 C9 19.19(4) . 3_655
O4 Ca1 C9 109.98(4) . 3_655
O4 Ca1 C9 170.66(4) 3_656 3_655
O5 Ca1 C9 92.74(4) . 3_655
O1 Ca1 Ca1 132.58(4) . 3_656
O2 Ca1 Ca1 101.42(4) . 3_656
O3 Ca1 Ca1 131.08(3) . 3_656
O4 Ca1 Ca1 39.98(3) . 3_656
O4 Ca1 Ca1 39.31(3) 3_656 3_656
O5 Ca1 Ca1 88.66(3) . 3_656
C9 Ca1 Ca1 149.95(3) 3_655 3_656
O1 Ca1 H1A 17.3 . .
O2 Ca1 H1A 101.6 . .
O3 Ca1 H1A 93.2 . .
O4 Ca1 H1A 151.6 . .
O4 Ca1 H1A 94.0 3_656 .
O5 Ca1 H1A 62.4 . .
C9 Ca1 H1A 78.3 3_655 .
Ca1 Ca1 H1A 127.8 3_656 .
O1 Ca1 H1B 17.3 . .
O2 Ca1 H1B 76.4 . .
O3 Ca1 H1B 110.4 . .
O4 Ca1 H1B 158.3 . .
O4 Ca1 H1B 79.1 3_656 .
O5 Ca1 H1B 87.8 . .
C9 Ca1 H1B 91.7 3_655 .
Ca1 Ca1 H1B 118.3 3_656 .
H1A Ca1 H1B 29.8 . .
C8 O6 C5 123.18(14) . .
C1 O4 Ca1 127.75(10) . .
C1 O4 Ca1 131.43(10) . 3_656
Ca1 O4 Ca1 100.71(4) . 3_656
C9 O5 Ca1 131.16(10) . .
C1 O2 Ca1 153.12(12) 1_655 .
C9 O3 Ca1 123.44(11) 3_655 .
Ca1 O1 H1A 109.8 . .
Ca1 O1 H1B 109.6 . .
H1A O1 H1B 109.1 . .
C11 C12 C8 118.82(16) . 2_545
C11 C12 H12 120.6 . .
C8 C12 H12 120.6 2_545 .
O6 C8 C14 114.78(15) . 2
O6 C8 C12 123.98(16) . 2
C14 C8 C12 121.04(16) 2 2
C4 C5 O6 114.44(15) . .
C4 C5 C6 120.91(16) . .
O6 C5 C6 124.39(15) . .
C5 C4 C3 119.97(15) . .
C5 C4 H4 120.0 . .
C3 C4 H4 120.0 . .
C4 C3 C2 120.48(15) . .
C4 C3 H3 119.8 . .
C2 C3 H3 119.8 . .
C3 C2 C7 118.60(15) . .
C3 C2 C1 120.86(14) . .
C7 C2 C1 120.53(14) . .
O2 C1 O4 124.08(15) 1_455 .
O2 C1 C2 118.79(14) 1_455 .
O4 C1 C2 117.13(13) . .
O5 C9 O3 123.49(15) . 3_655
O5 C9 C10 118.48(14) . .
O3 C9 C10 118.03(14) 3_655 .
O5 C9 Ca1 105.98(10) . 3_655
O3 C9 Ca1 37.38(8) 3_655 3_655
C10 C9 Ca1 122.99(10) . 3_655
C11 C10 C13 118.88(15) . .
C11 C10 C9 120.57(15) . .
C13 C10 C9 120.56(14) . .
C14 C13 C10 120.57(16) . .
C14 C13 H13 119.7 . .
C10 C13 H13 119.7 . .
C13 C14 C8 119.52(16) . 2_545
C13 C14 H14 120.2 . .
C8 C14 H14 120.2 2_545 .
C12 C11 C10 121.11(16) . .
C12 C11 H11 119.4 . .
C10 C11 H11 119.4 . .
C5 C6 C7 118.65(15) . .
C5 C6 H6 120.7 . .
C7 C6 H6 120.7 . .
C6 C7 C2 121.36(15) . .
C6 C7 H7 119.3 . .
C2 C7 H7 119.3 . .

loop_
_geom_bond_atom_site_label_1
_geom_bond_atom_site_label_2
_geom_bond_distance
_geom_bond_site_symmetry_2
Ca1 O1 2.3008(13) .
Ca1 O2 2.3019(13) .
Ca1 O3 2.3442(12) .
Ca1 O4 2.3469(11) .
Ca1 O4 2.3804(11) 3_656
Ca1 O5 2.3936(12) .
Ca1 C9 3.2227(16) 3_655
Ca1 Ca1 3.6402(6) 3_656
Ca1 H1A 2.7127 .
Ca1 H1B 2.7107 .
O6 C8 1.381(2) .
O6 C5 1.383(2) .
O4 C1 1.2842(19) .
O4 Ca1 2.3804(11) 3_656
O5 C9 1.264(2) .
O2 C1 1.238(2) 1_655
O3 C9 1.269(2) 3_655
O1 H1A 0.8563 .
O1 H1B 0.8562 .
C12 C11 1.386(2) .
C12 C8 1.391(3) 2_545
C12 H12 0.9300 .
C8 C14 1.385(2) 2
C8 C12 1.391(3) 2
C5 C4 1.378(2) .
C5 C6 1.386(2) .
C4 C3 1.383(2) .
C4 H4 0.9300 .
C3 C2 1.390(2) .
C3 H3 0.9300 .
C2 C7 1.394(2) .
C2 C1 1.497(2) .
C1 O2 1.238(2) 1_455
C9 O3 1.269(2) 3_655
C9 C10 1.498(2) .
C9 Ca1 3.2227(16) 3_655
C10 C11 1.392(2) .
C10 C13 1.397(2) .
C13 C14 1.383(2) .
C13 H13 0.9300 .
C14 C8 1.385(2) 2_545
C14 H14 0.9300 .
C11 H11 0.9300 .
C6 C7 1.387(2) .
C6 H6 0.9300 .
C7 H7 0.9300 .
